data_4345600
loop_
_publ_author_name
'Peryshkov, Dmitry V.'
'Strauss, Steven H.'

_publ_section_title
;
 Exceptional Structural Compliance of the B12F12(2-) Superweak Anion.
;
_journal_issue 7
_journal_name_full 'Inorganic chemistry'
_journal_page_first 4072
_journal_page_last 4083
_journal_paper_doi 10.1021/acs.inorgchem.7b00051
_journal_volume 56
_journal_year 2017
_chemical_formula_sum 'C4 H8 Ag2 B12 Cl8 F12'
_chemical_formula_weight 913.16
_space_group_crystal_system monoclinic
_space_group_IT_number 14
_space_group_name_Hall '-P 2yn'
_space_group_name_H-M_alt 'P 1 21/n 1'
_symmetry_space_group_name_Hall '-P 2yn'
_symmetry_space_group_name_H-M 'P 1 21/n 1'
_atom_sites_solution_hydrogens difmap
_audit_creation_method SHELXL-2016/6
_cell_angle_alpha 90
_cell_angle_beta 97.762(2)
_cell_angle_gamma 90
_cell_formula_units_Z 2
_cell_length_a 10.6082(4)
_cell_length_b 10.3304(4)
_cell_length_c 11.6143(5)
_cell_measurement_reflns_used 9661
_cell_measurement_temperature 120(2)
_cell_measurement_theta_max 33.18
_cell_measurement_theta_min 2.65
_cell_volume 1261.11(9)
_computing_cell_refinement 'Bruker SAINT'
_computing_data_collection 'Bruker APEX2'
_computing_data_reduction 'Bruker SAINT'
_computing_molecular_graphics 'Bruker SHELXTL'
_computing_publication_material 'Bruker SHELXTL'
_computing_structure_refinement 'SHELXL-2016/6 (Sheldrick, 2016)'
_computing_structure_solution 'SHELXS-97 (Sheldrick, 2008)'
_diffrn_ambient_temperature 120(2)
_diffrn_measured_fraction_theta_full 1.000
_diffrn_measured_fraction_theta_max 1.000
_diffrn_measurement_device_type 'Bruker APEX-II CCD'
_diffrn_measurement_method '\f and \w scans'
_diffrn_radiation_type MoK\a
_diffrn_radiation_wavelength 0.71073
_diffrn_reflns_av_R_equivalents 0.0275
_diffrn_reflns_av_unetI/netI 0.0107
_diffrn_reflns_Laue_measured_fraction_full 1.000
_diffrn_reflns_Laue_measured_fraction_max 1.000
_diffrn_reflns_limit_h_max 16
_diffrn_reflns_limit_h_min -16
_diffrn_reflns_limit_k_max 15
_diffrn_reflns_limit_k_min -15
_diffrn_reflns_limit_l_max 17
_diffrn_reflns_limit_l_min -17
_diffrn_reflns_number 66095
_diffrn_reflns_point_group_measured_fraction_full 1.000
_diffrn_reflns_point_group_measured_fraction_max 1.000
_diffrn_reflns_theta_full 25.242
_diffrn_reflns_theta_max 32.573
_diffrn_reflns_theta_min 2.441
_exptl_absorpt_coefficient_mu 2.489
_exptl_absorpt_correction_T_max 0.7465
_exptl_absorpt_correction_T_min 0.6659
_exptl_absorpt_correction_type multi-scan
_exptl_absorpt_process_details
;
Sheldrick, G. M., SADABS, v. 2.10, Bruker AXS, Madison, WI
;
_exptl_crystal_colour colourless
_exptl_crystal_density_diffrn 2.405
_exptl_crystal_density_meas ?
_exptl_crystal_description prism
_exptl_crystal_F_000 860
_exptl_crystal_size_max 0.320
_exptl_crystal_size_mid 0.290
_exptl_crystal_size_min 0.218
_refine_diff_density_max 0.611
_refine_diff_density_min -0.847
_refine_diff_density_rms 0.094
_refine_ls_extinction_method none
_refine_ls_goodness_of_fit_ref 1.177
_refine_ls_hydrogen_treatment refxyz
_refine_ls_matrix_type full
_refine_ls_number_parameters 184
_refine_ls_number_reflns 4598
_refine_ls_number_restraints 4
_refine_ls_restrained_S_all 1.177
_refine_ls_R_factor_all 0.0182
_refine_ls_R_factor_gt 0.0171
_refine_ls_shift/su_max 0.003
_refine_ls_shift/su_mean 0.000
_refine_ls_structure_factor_coef Fsqd
_refine_ls_weighting_details 'w=1/[\s^2^(Fo^2^)+(0.0186P)^2^+0.5729P] where P=(Fo^2^+2Fc^2^)/3'
_refine_ls_weighting_scheme calc
_refine_ls_wR_factor_gt 0.0437
_refine_ls_wR_factor_ref 0.0441
_reflns_Friedel_coverage 0.000
_reflns_number_gt 4400
_reflns_number_total 4598
_reflns_threshold_expression 'I > 2\s(I)'
_cod_data_source_file ic7b00051_si_002.cif
_cod_data_source_block ss277_renumbered
_cod_depositor_comments
;
The following automatic conversions were performed:

'_exptl_crystal_density_meas' value 'none' was changed to '?' - the
value is perceived as not measured.

Automatic conversion script
Id: cif_fix_values 4973 2017-02-22 13:04:09Z antanas 
;
_cod_database_code 4345600
_shelx_shelxl_version_number 2016/6
_shelx_space_group_comment
;
The symmetry employed for this shelxl refinement is uniquely defined
by the following loop, which should always be used as a source of
symmetry information in preference to the above space-group names.
They are only intended as comments.
;
_shelx_estimated_absorpt_t_min 0.559
_shelx_estimated_absorpt_t_max 0.663

loop_
_space_group_symop_operation_xyz
'x, y, z'
'-x+1/2, y+1/2, -z+1/2'
'-x, -y, -z'
'x-1/2, -y-1/2, z-1/2'

loop_
_atom_site_label
_atom_site_type_symbol
_atom_site_fract_x
_atom_site_fract_y
_atom_site_fract_z
_atom_site_U_iso_or_equiv
_atom_site_adp_type
_atom_site_occupancy
_atom_site_site_symmetry_order
_atom_site_calc_flag
_atom_site_refinement_flags_posn
_atom_site_refinement_flags_adp
B6 B 1.15749(10) 0.54132(11) 0.51021(10) 0.01105(18) Uani 1 1 d . .
Ag1 Ag 0.43040(2) 0.71471(2) 0.67514(2) 0.01971(3) Uani 1 1 d . .
Cl4 Cl 0.38174(3) 0.52529(3) 0.81771(3) 0.02004(6) Uani 1 1 d . .
Cl2 Cl 0.54548(3) 0.73111(4) 0.46442(3) 0.03074(8) Uani 1 1 d . .
Cl3 Cl 0.63117(3) 0.53761(4) 0.74130(3) 0.02840(7) Uani 1 1 d . .
Cl1 Cl 0.35146(3) 0.90668(3) 0.52600(3) 0.02204(6) Uani 1 1 d . .
F5 F 0.82795(6) 0.68479(7) 0.61982(6) 0.01554(12) Uani 1 1 d . .
F2 F 0.88232(6) 0.37217(7) 0.27048(6) 0.01671(13) Uani 1 1 d . .
F1 F 0.81611(6) 0.66806(7) 0.33381(6) 0.01538(12) Uani 1 1 d . .
B1 B 0.89551(10) 0.59213(11) 0.41026(10) 0.01135(18) Uani 1 1 d . .
B2 B 0.93431(10) 0.42935(11) 0.37330(10) 0.01127(18) Uani 1 1 d . .
B5 B 0.90332(10) 0.60220(11) 0.56536(10) 0.01107(18) Uani 1 1 d . .
F6 F 1.28433(6) 0.57737(7) 0.51849(6) 0.01492(12) Uani 1 1 d . .
B3 B 1.05160(10) 0.55460(11) 0.37676(10) 0.01114(18) Uani 1 1 d . .
F3 F 1.08847(6) 0.60286(7) 0.27480(6) 0.01553(12) Uani 1 1 d . .
F4 F 1.06109(7) 0.79094(6) 0.48934(7) 0.01636(13) Uani 1 1 d . .
B4 B 1.03327(10) 0.66092(11) 0.49503(10) 0.01128(18) Uani 1 1 d . .
C1 C 0.41414(12) 0.82766(14) 0.40989(11) 0.0225(2) Uani 1 1 d D .
H2 H 0.3468(16) 0.7753(17) 0.3701(16) 0.027 Uiso 1 1 d D U
H1 H 0.4426(17) 0.8935(16) 0.3594(15) 0.027 Uiso 1 1 d D U
C2 C 0.53546(13) 0.45514(14) 0.83117(12) 0.0236(2) Uani 1 1 d D .
H4 H 0.5230(18) 0.3658(15) 0.8061(16) 0.028 Uiso 1 1 d D U
H3 H 0.5737(17) 0.4643(19) 0.9131(13) 0.028 Uiso 1 1 d D U

loop_
_atom_site_aniso_label
_atom_site_aniso_U_11
_atom_site_aniso_U_22
_atom_site_aniso_U_33
_atom_site_aniso_U_23
_atom_site_aniso_U_13
_atom_site_aniso_U_12
B6 0.0097(4) 0.0114(5) 0.0121(5) -0.0007(4) 0.0017(3) -0.0007(3)
Ag1 0.03071(5) 0.01511(5) 0.01264(5) 0.00102(3) 0.00052(3) -0.00247(3)
Cl4 0.01636(11) 0.02247(13) 0.02123(13) 0.00506(10) 0.00231(9) -0.00286(9)
Cl2 0.02577(14) 0.03765(18) 0.03106(17) 0.01231(14) 0.01201(12) 0.01067(13)
Cl3 0.02300(13) 0.04013(18) 0.02421(15) 0.00856(13) 0.01095(11) 0.00585(12)
Cl1 0.02354(12) 0.02362(14) 0.01990(13) 0.00141(10) 0.00643(10) 0.00121(10)
F5 0.0155(3) 0.0142(3) 0.0180(3) -0.0038(2) 0.0060(2) 0.0025(2)
F2 0.0175(3) 0.0199(3) 0.0120(3) -0.0060(2) -0.0009(2) -0.0019(2)
F1 0.0142(3) 0.0151(3) 0.0159(3) 0.0035(2) -0.0014(2) 0.0022(2)
B1 0.0109(4) 0.0117(5) 0.0112(5) 0.0004(4) 0.0009(3) 0.0002(3)
B2 0.0119(4) 0.0120(5) 0.0097(5) -0.0017(4) 0.0005(3) -0.0006(3)
B5 0.0110(4) 0.0111(5) 0.0114(5) -0.0012(4) 0.0025(3) 0.0004(3)
F6 0.0095(2) 0.0179(3) 0.0175(3) -0.0013(2) 0.0020(2) -0.0029(2)
B3 0.0120(4) 0.0116(5) 0.0100(5) 0.0006(4) 0.0020(3) -0.0001(3)
F3 0.0174(3) 0.0180(3) 0.0120(3) 0.0034(2) 0.0052(2) 0.0002(2)
F4 0.0186(3) 0.0091(3) 0.0214(3) 0.0000(2) 0.0028(2) -0.0023(2)
B4 0.0116(4) 0.0097(5) 0.0126(5) -0.0004(4) 0.0019(3) -0.0009(3)
C1 0.0240(5) 0.0289(6) 0.0151(5) 0.0040(5) 0.0040(4) 0.0033(5)
C2 0.0282(6) 0.0221(6) 0.0225(6) 0.0080(5) 0.0099(5) 0.0077(5)

loop_
_atom_type_symbol
_atom_type_description
_atom_type_scat_dispersion_real
_atom_type_scat_dispersion_imag
_atom_type_scat_source
C C 0.0033 0.0016 'International Tables Vol C Tables 4.2.6.8 and 6.1.1.4'
H H 0.0000 0.0000 'International Tables Vol C Tables 4.2.6.8 and 6.1.1.4'
B B 0.0013 0.0007 'International Tables Vol C Tables 4.2.6.8 and 6.1.1.4'
F F 0.0171 0.0103 'International Tables Vol C Tables 4.2.6.8 and 6.1.1.4'
Cl Cl 0.1484 0.1585 'International Tables Vol C Tables 4.2.6.8 and 6.1.1.4'
Ag Ag -0.8971 1.1015 'International Tables Vol C Tables 4.2.6.8 and 6.1.1.4'

loop_
_geom_angle_atom_site_label_1
_geom_angle_atom_site_label_2
_geom_angle_atom_site_label_3
_geom_angle
_geom_angle_site_symmetry_1
_geom_angle_site_symmetry_3
F6 B6 B1 122.68(9) . 3_766
F6 B6 B3 121.89(9) . .
B1 B6 B3 107.52(8) 3_766 .
F6 B6 B2 121.47(9) . 3_766
B1 B6 B2 60.11(6) 3_766 3_766
B3 B6 B2 107.35(7) . 3_766
F6 B6 B4 120.91(9) . .
B1 B6 B4 107.61(8) 3_766 .
B3 B6 B4 59.80(6) . .
B2 B6 B4 59.55(6) 3_766 .
F6 B6 B5 122.42(8) . 3_766
B1 B6 B5 60.01(6) 3_766 3_766
B3 B6 B5 59.95(6) . 3_766
B2 B6 B5 108.15(8) 3_766 3_766
B4 B6 B5 108.00(7) . 3_766
Cl4 Ag1 Cl1 150.874(10) . .
Cl4 Ag1 Cl3 63.769(9) . .
Cl1 Ag1 Cl3 143.833(10) . .
Cl4 Ag1 Cl2 135.388(11) . .
Cl1 Ag1 Cl2 62.679(10) . .
Cl3 Ag1 Cl2 83.063(10) . .
C2 Cl4 Ag1 95.87(4) . .
C1 Cl2 Ag1 86.18(4) . .
C2 Cl3 Ag1 90.04(4) . .
C1 Cl1 Ag1 91.95(4) . .
F1 B1 B6 124.15(8) . 3_766
F1 B1 B3 118.92(9) . .
B6 B1 B3 107.98(8) 3_766 .
F1 B1 B4 120.53(9) . .
B6 B1 B4 108.11(8) 3_766 .
B3 B1 B4 59.83(6) . .
F1 B1 B5 123.59(9) . .
B6 B1 B5 60.16(6) 3_766 .
B3 B1 B5 108.14(8) . .
B4 B1 B5 60.19(6) . .
F1 B1 B2 121.12(9) . .
B6 B1 B2 60.07(6) 3_766 .
B3 B1 B2 59.87(6) . .
B4 B1 B2 107.80(8) . .
B5 B1 B2 108.23(8) . .
F2 B2 B4 121.77(9) . 3_766
F2 B2 B3 121.61(9) . .
B4 B2 B3 107.78(8) 3_766 .
F2 B2 B6 122.04(8) . 3_766
B4 B2 B6 60.26(6) 3_766 3_766
B3 B2 B6 107.87(8) . 3_766
F2 B2 B1 122.01(9) . .
B4 B2 B1 107.95(8) 3_766 .
B3 B2 B1 59.98(6) . .
B6 B2 B1 59.82(6) 3_766 .
F2 B2 B5 120.92(9) . 3_766
B4 B2 B5 60.23(6) 3_766 3_766
B3 B2 B5 59.87(6) . 3_766
B6 B2 B5 108.61(8) 3_766 3_766
B1 B2 B5 108.20(8) . 3_766
F5 B5 B3 121.89(9) . 3_766
F5 B5 B1 123.01(9) . .
B3 B5 B1 107.31(8) 3_766 .
F5 B5 B6 122.82(8) . 3_766
B3 B5 B6 59.88(6) 3_766 3_766
B1 B5 B6 59.83(6) . 3_766
F5 B5 B4 121.76(9) . .
B3 B5 B4 107.01(7) 3_766 .
B1 B5 B4 59.90(6) . .
B6 B5 B4 107.62(8) 3_766 .
F5 B5 B2 120.83(9) . 3_766
B3 B5 B2 59.76(6) 3_766 3_766
B1 B5 B2 107.35(8) . 3_766
B6 B5 B2 107.73(8) 3_766 3_766
B4 B5 B2 59.39(6) . 3_766
F3 B3 B4 120.42(9) . .
F3 B3 B2 120.98(9) . .
B4 B3 B2 108.26(8) . .
F3 B3 B6 123.30(8) . .
B4 B3 B6 60.24(6) . .
B2 B3 B6 108.44(8) . .
F3 B3 B1 118.81(9) . .
B4 B3 B1 60.11(6) . .
B2 B3 B1 60.16(6) . .
B6 B3 B1 108.54(8) . .
F3 B3 B5 123.52(9) . 3_766
B4 B3 B5 108.52(8) . 3_766
B2 B3 B5 60.36(6) . 3_766
B6 B3 B5 60.17(6) . 3_766
B1 B3 B5 108.73(8) . 3_766
F4 B4 B2 122.17(9) . 3_766
F4 B4 B3 120.99(9) . .
B2 B4 B3 107.98(8) 3_766 .
F4 B4 B1 121.54(9) . .
B2 B4 B1 108.15(8) 3_766 .
B3 B4 B1 60.05(6) . .
F4 B4 B6 121.03(8) . .
B2 B4 B6 60.19(6) 3_766 .
B3 B4 B6 59.95(6) . .
B1 B4 B6 108.27(8) . .
F4 B4 B5 122.15(9) . .
B2 B4 B5 60.38(6) 3_766 .
B3 B4 B5 108.10(8) . .
B1 B4 B5 59.91(6) . .
B6 B4 B5 108.67(8) . .
Cl2 C1 Cl1 110.22(7) . .
Cl2 C1 H2 110.7(11) . .
Cl1 C1 H2 107.0(12) . .
Cl2 C1 H1 108.5(11) . .
Cl1 C1 H1 108.3(11) . .
H2 C1 H1 112.0(16) . .
Cl3 C2 Cl4 110.21(7) . .
Cl3 C2 H4 110.2(11) . .
Cl4 C2 H4 106.0(12) . .
Cl3 C2 H3 109.2(11) . .
Cl4 C2 H3 107.4(11) . .
H4 C2 H3 113.7(16) . .

loop_
_geom_bond_atom_site_label_1
_geom_bond_atom_site_label_2
_geom_bond_distance
_geom_bond_site_symmetry_2
B6 F6 1.3869(12) .
B6 B1 1.7917(16) 3_766
B6 B3 1.7924(16) .
B6 B2 1.7962(16) 3_766
B6 B4 1.7976(16) .
B6 B5 1.7976(16) 3_766
Ag1 Cl4 2.6586(3) .
Ag1 Cl1 2.6913(3) .
Ag1 Cl3 2.8341(4) .
Ag1 Cl2 2.8837(4) .
Cl4 C2 1.7720(13) .
Cl2 C1 1.7603(14) .
Cl3 C2 1.7699(14) .
Cl1 C1 1.7802(14) .
F5 B5 1.3799(13) .
F2 B2 1.3789(13) .
F1 B1 1.3824(13) .
B1 B3 1.7937(15) .
B1 B4 1.7947(16) .
B1 B5 1.7950(16) .
B1 B2 1.7969(16) .
B2 B4 1.7845(17) 3_766
B2 B3 1.7917(16) .
B2 B5 1.8026(16) 3_766
B5 B3 1.7937(16) 3_766
B5 B4 1.8000(16) .
B3 F3 1.3889(13) .
B3 B4 1.7897(16) .
F4 B4 1.3787(13) .
C1 H2 0.963(14) .
C1 H1 0.972(14) .
C2 H4 0.972(14) .
C2 H3 0.987(14) .
